data_7244180
loop_
_publ_author_name
'Vaganova, Tamara A.'
'Benassi, Enrico'
'Gatilov, Yurij V.'
'Chuikov, Igor P.'
'Pishchur, Denis P.'
'Malykhin, Evgenij V.'

_publ_section_title
;
 Polyhalogenated aminobenzonitriles vs. their co-crystals with 18-crown-6:
 amino group position as a tool to control crystal packing and solid-state
 fluorescence
;
_journal_issue 5
_journal_name_full CrystEngComm
_journal_page_first 987
_journal_page_last 1001
_journal_paper_doi 10.1039/D1CE01469B
_journal_volume 24
_journal_year 2022
_chemical_formula_moiety 'C7 H3 F3 N2'
_chemical_formula_sum 'C7 H3 F3 N2'
_chemical_formula_weight 172.11
_chemical_melting_point 369
_chemical_name_systematic 4-amino-2,3,5-trifluorobenzonitrile
_space_group_crystal_system monoclinic
_space_group_IT_number 4
_space_group_name_Hall 'P 2yb'
_space_group_name_H-M_alt 'P 1 21 1'
_atom_sites_solution_hydrogens mixed
_atom_sites_solution_primary direct
_atom_sites_solution_secondary difmap
_audit_creation_method SHELXL-2018/3
_audit_update_record
;
2021-10-27 deposited with the CCDC.	2021-12-20 downloaded from the CCDC.
;
_cell_angle_alpha 90
_cell_angle_beta 96.061(7)
_cell_angle_gamma 90
_cell_formula_units_Z 2
_cell_length_a 3.7360(7)
_cell_length_b 8.4997(17)
_cell_length_c 10.654(2)
_cell_measurement_reflns_used 1346
_cell_measurement_temperature 200(2)
_cell_measurement_theta_max 25.73
_cell_measurement_theta_min 3.07
_cell_volume 336.43(11)
_computing_cell_refinement 'Bruker SAINT'
_computing_data_collection 'Bruker APEX2'
_computing_data_reduction 'Bruker SAINT'
_computing_molecular_graphics 'Bruker SHELXTL'
_computing_publication_material 'Bruker SHELXTL'
_computing_structure_refinement 'SHELXL-2018/3 (Sheldrick, 2018)'
_computing_structure_solution 'SHELXS-97 (Sheldrick, 2008)'
_diffrn_ambient_temperature 200(2)
_diffrn_measured_fraction_theta_full 0.992
_diffrn_measured_fraction_theta_max 0.980
_diffrn_measurement_device_type 'Bruker APEX-II CCD'
_diffrn_measurement_method '\f and \w scans'
_diffrn_radiation_type MoK\a
_diffrn_radiation_wavelength 0.71073
_diffrn_reflns_av_R_equivalents 0.0334
_diffrn_reflns_av_unetI/netI 0.0433
_diffrn_reflns_Laue_measured_fraction_full 0.992
_diffrn_reflns_Laue_measured_fraction_max 0.980
_diffrn_reflns_limit_h_max 4
_diffrn_reflns_limit_h_min -3
_diffrn_reflns_limit_k_max 10
_diffrn_reflns_limit_k_min -9
_diffrn_reflns_limit_l_max 12
_diffrn_reflns_limit_l_min -11
_diffrn_reflns_number 2291
_diffrn_reflns_point_group_measured_fraction_full 0.863
_diffrn_reflns_point_group_measured_fraction_max 0.838
_diffrn_reflns_theta_full 25.242
_diffrn_reflns_theta_max 25.828
_diffrn_reflns_theta_min 3.073
_diffrn_source 'sealed tube'
_exptl_absorpt_coefficient_mu 0.164
_exptl_absorpt_correction_T_max 0.9707
_exptl_absorpt_correction_T_min 0.8193
_exptl_absorpt_correction_type multi-scan
_exptl_absorpt_process_details SADABS-2008/1
_exptl_crystal_colour colourless
_exptl_crystal_density_diffrn 1.699
_exptl_crystal_description prism
_exptl_crystal_F_000 172
_exptl_crystal_size_max 0.370
_exptl_crystal_size_mid 0.270
_exptl_crystal_size_min 0.120
_refine_diff_density_max 0.157
_refine_diff_density_min -0.192
_refine_diff_density_rms 0.041
_refine_ls_abs_structure_details
;
 Flack x determined using 353 quotients [(I+)-(I-)]/[(I+)+(I-)]
 (Parsons, Flack and Wagner, Acta Cryst. B69 (2013) 249-259).
;
_refine_ls_abs_structure_Flack -0.6(6)
_refine_ls_extinction_method none
_refine_ls_goodness_of_fit_ref 0.815
_refine_ls_hydrogen_treatment mixed
_refine_ls_matrix_type full
_refine_ls_number_parameters 117
_refine_ls_number_reflns 1092
_refine_ls_number_restraints 3
_refine_ls_restrained_S_all 0.813
_refine_ls_R_factor_all 0.0380
_refine_ls_R_factor_gt 0.0325
_refine_ls_shift/su_max 0.000
_refine_ls_shift/su_mean 0.000
_refine_ls_structure_factor_coef Fsqd
_refine_ls_weighting_details 'w=1/[\s^2^(Fo^2^)+(0.0977P)^2^+0.0066P] where P=(Fo^2^+2Fc^2^)/3'
_refine_ls_weighting_scheme calc
_refine_ls_wR_factor_gt 0.0949
_refine_ls_wR_factor_ref 0.1020
_reflns_Friedel_coverage 0.596
_reflns_Friedel_fraction_full 0.713
_reflns_Friedel_fraction_max 0.674
_reflns_number_gt 990
_reflns_number_total 1092
_reflns_threshold_expression 'I > 2\s(I)'
_cod_data_source_file d1ce01469b2.cif
_cod_data_source_block C-M96
_cod_depositor_comments 'Adding full bibliography for 7244175--7244182.cif.'
_cod_original_cell_volume 336.44(12)
_cod_original_sg_symbol_H-M 'P 21'
_cod_database_code 7244180
_shelx_shelxl_version_number 2018/3
_shelx_space_group_comment
;
The symmetry employed for this shelxl refinement is uniquely defined
by the following loop, which should always be used as a source of
symmetry information in preference to the above space-group names.
They are only intended as comments.
;
_shelx_estimated_absorpt_t_min 0.942
_shelx_estimated_absorpt_t_max 0.981

loop_
_space_group_symop_operation_xyz
'x, y, z'
'-x, y+1/2, -z'

loop_
_atom_site_label
_atom_site_type_symbol
_atom_site_fract_x
_atom_site_fract_y
_atom_site_fract_z
_atom_site_U_iso_or_equiv
_atom_site_adp_type
_atom_site_occupancy
_atom_site_site_symmetry_order
_atom_site_calc_flag
_atom_site_refinement_flags_posn
_atom_site_refinement_flags_adp
_atom_site_refinement_flags_occupancy
_atom_site_disorder_assembly
_atom_site_disorder_group
F1 F 0.3925(5) 0.7631(2) 0.08363(17) 0.0417(5) Uani 1 1 d . . . . .
N1 N 0.2035(9) 1.2956(3) 0.1873(3) 0.0415(7) Uani 1 1 d D . . . .
H2 H 0.218(11) 1.367(4) 0.248(3) 0.049(11) Uiso 1 1 d D . . . .
H1 H 0.064(10) 1.309(5) 0.115(3) 0.050(10) Uiso 1 1 d D . . . .
C1 C 0.6246(7) 0.8507(3) 0.2867(3) 0.0270(6) Uani 1 1 d . . . . .
F2 F 0.1187(4) 1.0452(3) 0.02198(14) 0.0412(5) Uani 1 1 d . . . . .
C2 C 0.4398(8) 0.8796(3) 0.1691(3) 0.0281(7) Uani 1 1 d . . . . .
N2 N 0.8991(7) 0.5768(4) 0.3355(2) 0.0430(7) Uani 1 1 d . . . . .
F3 F 0.5587(6) 1.2408(2) 0.42038(18) 0.0460(6) Uani 1 1 d . . . . .
C3 C 0.3018(7) 1.0255(4) 0.1365(2) 0.0283(7) Uani 1 1 d . . . . .
C4 C 0.3348(8) 1.1523(3) 0.2194(3) 0.0292(7) Uani 1 1 d . . . . .
C5 C 0.5219(8) 1.1188(4) 0.3380(3) 0.0309(7) Uani 1 1 d . . . . .
C6 C 0.6632(8) 0.9760(3) 0.3725(3) 0.0293(7) Uani 1 1 d . . . . .
H6 H 0.787206 0.961216 0.454218 0.035 Uiso 1 1 calc R U . . .
C7 C 0.7733(8) 0.6984(4) 0.3150(3) 0.0316(7) Uani 1 1 d . . . . .

loop_
_atom_site_aniso_label
_atom_site_aniso_U_11
_atom_site_aniso_U_22
_atom_site_aniso_U_33
_atom_site_aniso_U_23
_atom_site_aniso_U_13
_atom_site_aniso_U_12
F1 0.0565(12) 0.0277(12) 0.0394(11) -0.0106(8) -0.0014(8) 0.0013(8)
N1 0.0563(17) 0.0262(16) 0.0418(18) 0.0030(13) 0.0036(12) 0.0090(12)
C1 0.0281(13) 0.0230(15) 0.0300(15) 0.0018(13) 0.0044(10) -0.0017(11)
F2 0.0502(11) 0.0397(11) 0.0315(9) 0.0034(8) -0.0060(6) 0.0013(9)
C2 0.0291(14) 0.0258(17) 0.0301(16) -0.0038(12) 0.0055(11) -0.0035(11)
N2 0.0488(15) 0.0294(16) 0.0494(15) 0.0019(12) -0.0018(11) 0.0085(13)
F3 0.0743(14) 0.0266(12) 0.0373(10) -0.0088(8) 0.0062(9) 0.0005(9)
C3 0.0280(14) 0.0287(17) 0.0283(15) 0.0027(12) 0.0031(10) -0.0021(12)
C4 0.0303(15) 0.0230(15) 0.0356(16) 0.0045(12) 0.0101(12) 0.0010(12)
C5 0.0407(17) 0.0252(16) 0.0277(15) -0.0038(12) 0.0078(12) -0.0040(13)
C6 0.0324(14) 0.0260(16) 0.0297(16) 0.0014(13) 0.0044(11) -0.0026(13)
C7 0.0305(14) 0.0278(18) 0.0364(16) -0.0015(13) 0.0032(11) -0.0031(13)

loop_
_atom_type_symbol
_atom_type_description
_atom_type_scat_dispersion_real
_atom_type_scat_dispersion_imag
_atom_type_scat_source
C C 0.0033 0.0016 'International Tables Vol C Tables 4.2.6.8 and 6.1.1.4'
H H 0.0000 0.0000 'International Tables Vol C Tables 4.2.6.8 and 6.1.1.4'
N N 0.0061 0.0033 'International Tables Vol C Tables 4.2.6.8 and 6.1.1.4'
F F 0.0171 0.0103 'International Tables Vol C Tables 4.2.6.8 and 6.1.1.4'

loop_
_geom_angle_atom_site_label_1
_geom_angle_atom_site_label_2
_geom_angle_atom_site_label_3
_geom_angle
_geom_angle_site_symmetry_1
_geom_angle_site_symmetry_3
_geom_angle_publ_flag
C4 N1 H2 116(3) . . ?
C4 N1 H1 120(3) . . ?
H2 N1 H1 122(4) . . ?
C2 C1 C6 117.5(3) . . ?
C2 C1 C7 119.8(3) . . ?
C6 C1 C7 122.7(3) . . ?
F1 C2 C3 118.4(2) . . ?
F1 C2 C1 119.9(3) . . ?
C3 C2 C1 121.7(3) . . ?
F2 C3 C2 118.9(3) . . ?
F2 C3 C4 118.8(3) . . ?
C2 C3 C4 122.2(2) . . ?
N1 C4 C3 122.4(3) . . ?
N1 C4 C5 123.0(3) . . ?
C3 C4 C5 114.6(3) . . ?
F3 C5 C6 119.9(2) . . ?
F3 C5 C4 115.7(3) . . ?
C6 C5 C4 124.4(3) . . ?
C5 C6 C1 119.5(3) . . ?
C5 C6 H6 120.3 . . ?
C1 C6 H6 120.3 . . ?
N2 C7 C1 178.2(4) . . ?

loop_
_geom_bond_atom_site_label_1
_geom_bond_atom_site_label_2
_geom_bond_distance
_geom_bond_site_symmetry_2
_geom_bond_publ_flag
F1 C2 1.344(3) . ?
N1 C4 1.344(4) . ?
N1 H2 0.89(2) . ?
N1 H1 0.89(2) . ?
C1 C2 1.387(4) . ?
C1 C6 1.401(4) . ?
C1 C7 1.429(4) . ?
F2 C3 1.345(3) . ?
C2 C3 1.373(4) . ?
N2 C7 1.147(4) . ?
F3 C5 1.356(4) . ?
C3 C4 1.391(4) . ?
C4 C5 1.407(4) . ?
C5 C6 1.359(4) . ?
C6 H6 0.9500 . ?

loop_
_geom_torsion_atom_site_label_1
_geom_torsion_atom_site_label_2
_geom_torsion_atom_site_label_3
_geom_torsion_atom_site_label_4
_geom_torsion
_geom_torsion_site_symmetry_1
_geom_torsion_site_symmetry_2
_geom_torsion_site_symmetry_3
_geom_torsion_site_symmetry_4
_geom_torsion_publ_flag
C6 C1 C2 F1 -179.4(2) . . . . ?
C7 C1 C2 F1 1.9(4) . . . . ?
C6 C1 C2 C3 0.6(4) . . . . ?
C7 C1 C2 C3 -178.0(3) . . . . ?
F1 C2 C3 F2 1.4(4) . . . . ?
C1 C2 C3 F2 -178.6(2) . . . . ?
F1 C2 C3 C4 179.3(2) . . . . ?
C1 C2 C3 C4 -0.7(4) . . . . ?
F2 C3 C4 N1 -2.9(4) . . . . ?
C2 C3 C4 N1 179.2(3) . . . . ?
F2 C3 C4 C5 178.3(2) . . . . ?
C2 C3 C4 C5 0.4(4) . . . . ?
N1 C4 C5 F3 1.0(4) . . . . ?
C3 C4 C5 F3 179.8(3) . . . . ?
N1 C4 C5 C6 -178.8(3) . . . . ?
C3 C4 C5 C6 0.0(4) . . . . ?
F3 C5 C6 C1 -179.8(2) . . . . ?
C4 C5 C6 C1 -0.1(4) . . . . ?
C2 C1 C6 C5 -0.2(4) . . . . ?
C7 C1 C6 C5 178.4(3) . . . . ?
